data_4035910
loop_
_publ_author_name
'Liang, Hui'
'Xu, Guo-Qiang'
'Feng, Zhi-Tao'
'Wang, Zhu-Yin'
'Xu, Peng-Fei'

_publ_section_title
;
 Dual Catalytic Switchable Divergent Synthesis: An Asymmetric
 Visible-Light Photocatalytic Approach to Fluorine-Containing \g-Keto Acid
 Frameworks.
;
_journal_issue 1
_journal_name_full 'The Journal of organic chemistry'
_journal_page_first 60
_journal_page_last 72
_journal_paper_doi 10.1021/acs.joc.8b02316
_journal_volume 84
_journal_year 2019
_chemical_absolute_configuration ad
_chemical_formula_moiety 'C19 H20 Cl F2 N3 O2'
_chemical_formula_sum 'C19 H20 Cl F2 N3 O2'
_chemical_formula_weight 395.83
_space_group_crystal_system monoclinic
_space_group_IT_number 4
_space_group_name_Hall 'P 2yb'
_space_group_name_H-M_alt 'P 1 21 1'
_atom_sites_solution_hydrogens geom
_atom_sites_solution_primary direct
_atom_sites_solution_secondary difmap
_audit_creation_date 2017-09-15
_audit_creation_method
;
Olex2 1.2
(compiled 2017.03.28 svn.r3405 for OlexSys, GUI svn.r5337)
;
_cell_angle_alpha 90.00
_cell_angle_beta 96.726(5)
_cell_angle_gamma 90.00
_cell_formula_units_Z 2
_cell_length_a 7.3869(4)
_cell_length_b 7.8823(5)
_cell_length_c 16.1317(9)
_cell_measurement_reflns_used 902
_cell_measurement_temperature 173.00(10)
_cell_measurement_theta_max 21.7970
_cell_measurement_theta_min 3.6150
_cell_volume 932.82(9)
_computing_cell_refinement
;
CrysAlisPro, Agilent Technologies,
Version 1.171.36.28 (release 01-02-2013 CrysAlis171 .NET)
(compiled Feb  1 2013,16:14:44)
;
_computing_data_collection
;
CrysAlisPro, Agilent Technologies,
Version 1.171.36.28 (release 01-02-2013 CrysAlis171 .NET)
(compiled Feb  1 2013,16:14:44)
;
_computing_data_reduction
;
CrysAlisPro, Agilent Technologies,
Version 1.171.36.28 (release 01-02-2013 CrysAlis171 .NET)
(compiled Feb  1 2013,16:14:44)
;
_computing_molecular_graphics 'Olex2 (Dolomanov et al., 2009)'
_computing_publication_material 'Olex2 (Dolomanov et al., 2009)'
_computing_structure_refinement 'ShelXL (Sheldrick, 2015)'
_computing_structure_solution 'ShelXS (Sheldrick, 2008)'
_diffrn_ambient_temperature 173.00(10)
_diffrn_detector_area_resol_mean 16.0733
_diffrn_measured_fraction_theta_full 0.997
_diffrn_measured_fraction_theta_max 0.997
_diffrn_measurement_details
;
#__ type_ start__ end____ width___ exp.time_
  1 omega  -19.00    8.00   1.5000    1.5000
omega____ theta____ kappa____ phi______ frames
    -      -19.5055  -99.0000   60.0000 18

#__ type_ start__ end____ width___ exp.time_
  2 omega  -39.00   31.50   1.5000    1.5000
omega____ theta____ kappa____ phi______ frames
    -       22.7867  -57.0000    0.0000 47

#__ type_ start__ end____ width___ exp.time_
  3 omega  -48.00   81.00   1.5000    1.5000
omega____ theta____ kappa____ phi______ frames
    -       22.7867    0.0000    0.0000 86
;
_diffrn_measurement_device_type 'SuperNova, Dual, Cu at zero, Eos'
_diffrn_measurement_method '\w scans'
_diffrn_orient_matrix_UB_11 0.0458217000
_diffrn_orient_matrix_UB_12 0.0599451000
_diffrn_orient_matrix_UB_13 -0.0228676000
_diffrn_orient_matrix_UB_21 0.0241873000
_diffrn_orient_matrix_UB_22 0.0473163000
_diffrn_orient_matrix_UB_23 0.0370092000
_diffrn_orient_matrix_UB_31 0.0816678000
_diffrn_orient_matrix_UB_32 -0.0476854000
_diffrn_orient_matrix_UB_33 0.0080306000
_diffrn_radiation_monochromator mirror
_diffrn_radiation_type MoK\a
_diffrn_radiation_wavelength 0.71073
_diffrn_reflns_av_R_equivalents 0.0600
_diffrn_reflns_av_unetI/netI 0.1045
_diffrn_reflns_limit_h_max 9
_diffrn_reflns_limit_h_min -9
_diffrn_reflns_limit_k_max 9
_diffrn_reflns_limit_k_min -4
_diffrn_reflns_limit_l_max 19
_diffrn_reflns_limit_l_min -16
_diffrn_reflns_number 3540
_diffrn_reflns_theta_full 26.02
_diffrn_reflns_theta_max 26.02
_diffrn_reflns_theta_min 3.54
_diffrn_source 'SuperNova (Mo) X-ray Source'
_exptl_absorpt_coefficient_mu 0.244
_exptl_absorpt_correction_T_max 1.00000
_exptl_absorpt_correction_T_min 0.46263
_exptl_absorpt_correction_type multi-scan
_exptl_absorpt_process_details
;
CrysAlisPro, Agilent Technologies,
Version 1.171.36.28 (release 01-02-2013 CrysAlis171 .NET)
(compiled Feb  1 2013,16:14:44)
Empirical absorption correction using spherical harmonics,
 implemented in SCALE3 ABSPACK scaling algorithm.
;
_exptl_crystal_colour 'clear light colourless'
_exptl_crystal_colour_lustre clear
_exptl_crystal_colour_modifier light
_exptl_crystal_colour_primary colourless
_exptl_crystal_density_diffrn 1.409
_exptl_crystal_density_method 'not measured'
_exptl_crystal_description block
_exptl_crystal_F_000 412
_exptl_crystal_size_max 0.25
_exptl_crystal_size_mid 0.21
_exptl_crystal_size_min 0.15
_refine_diff_density_max 0.263
_refine_diff_density_min -0.319
_refine_diff_density_rms 0.065
_refine_ls_abs_structure_details 'Flack H D (1983), Acta Cryst. A39, 876-881'
_refine_ls_abs_structure_Flack 0.06(13)
_refine_ls_extinction_method none
_refine_ls_goodness_of_fit_ref 1.055
_refine_ls_hydrogen_treatment constr
_refine_ls_matrix_type full
_refine_ls_number_parameters 245
_refine_ls_number_reflns 2498
_refine_ls_number_restraints 1
_refine_ls_restrained_S_all 1.055
_refine_ls_R_factor_all 0.0812
_refine_ls_R_factor_gt 0.0557
_refine_ls_shift/su_max 0.000
_refine_ls_shift/su_mean 0.000
_refine_ls_structure_factor_coef Fsqd
_refine_ls_weighting_details 'calc w=1/[\s^2^(Fo^2^)+(0.0113P)^2^+0.0000P] where P=(Fo^2^+2Fc^2^)/3'
_refine_ls_weighting_scheme calc
_refine_ls_wR_factor_gt 0.0932
_refine_ls_wR_factor_ref 0.1188
_reflns_number_gt 1823
_reflns_number_total 2498
_reflns_threshold_expression >2sigma(I)
_cod_data_source_file jo8b02316_si_002.cif
_cod_data_source_block liangh_0913_1
_cod_original_cell_volume 932.81(9)
_cod_database_code 4035910
_reflns_odcompleteness_completeness 99.66
_reflns_odcompleteness_iscentric 1
_reflns_odcompleteness_theta 26.32
_olex2_refinement_description
;
1. Fixed Uiso
 At 1.2 times of:
  All C(H) groups, All C(H,H) groups
 At 1.5 times of:
  All C(H,H,H) groups
2.a Ternary CH refined with riding coordinates:
 C5(H5)
2.b Secondary CH2 refined with riding coordinates:
 C8(H8A,H8B), C9(H9A,H9B), C10(H10A,H10B), C11(H11A,H11B), C12(H12A,H12B)
2.c Aromatic/amide H refined with riding coordinates:
 C1(H1), C2(H2), C15(H15), C16(H16), C17(H17), C19(H19)
2.d Idealised Me refined as rotating group:
 C13(H13A,H13B,H13C)
;
_olex2_date_sample_data_collection 2017-09-14
_olex2_submission_special_instructions 'No special instructions were received'

loop_
_space_group_symop_id
_space_group_symop_operation_xyz
1 'x, y, z'
2 '-x, y+1/2, -z'

loop_
_atom_site_label
_atom_site_type_symbol
_atom_site_fract_x
_atom_site_fract_y
_atom_site_fract_z
_atom_site_U_iso_or_equiv
_atom_site_adp_type
_atom_site_occupancy
_atom_site_calc_flag
_atom_site_refinement_flags_posn
Cl1 Cl -0.53227(17) -0.6232(2) -0.47881(8) 0.0418(4) Uani 1 d .
F1 F 0.0561(4) -1.1018(5) -0.36944(16) 0.0369(8) Uani 1 d .
F2 F 0.2784(4) -0.9341(4) -0.32011(17) 0.0378(8) Uani 1 d .
O1 O 0.1911(4) -0.7570(6) -0.1701(2) 0.0384(10) Uani 1 d .
O2 O 0.1222(4) -1.1376(6) -0.1639(2) 0.0418(10) Uani 1 d .
N1 N -0.0935(6) -0.7149(6) -0.0621(3) 0.0301(11) Uani 1 d .
N2 N -0.2782(6) -0.8522(7) -0.1591(3) 0.0368(12) Uani 1 d .
N3 N 0.3120(5) -1.2685(6) -0.2455(2) 0.0294(10) Uani 1 d .
C1 C -0.3713(7) -0.8074(8) -0.0950(3) 0.0400(16) Uani 1 d .
H1 H -0.4940 -0.8304 -0.0926 0.048 Uiso 1 calc R
C2 C -0.2612(7) -0.7239(7) -0.0344(3) 0.0333(14) Uani 1 d .
H2 H -0.2936 -0.6817 0.0157 0.040 Uiso 1 calc R
C3 C -0.1096(6) -0.7944(7) -0.1383(3) 0.0262(12) Uani 1 d .
C4 C 0.0396(7) -0.8116(7) -0.1904(3) 0.0273(13) Uani 1 d .
C5 C -0.0155(6) -0.8973(7) -0.2742(3) 0.0257(13) Uani 1 d .
H5 H -0.1244 -0.9651 -0.2684 0.031 Uiso 1 calc R
C6 C 0.1285(7) -1.0177(7) -0.2981(3) 0.0304(13) Uani 1 d .
C7 C 0.1924(6) -1.1491(8) -0.2303(3) 0.0301(13) Uani 1 d .
C8 C 0.3799(7) -1.3840(7) -0.1774(3) 0.0428(16) Uani 1 d .
H8A H 0.3731 -1.5004 -0.1971 0.051 Uiso 1 calc R
H8B H 0.3059 -1.3737 -0.1318 0.051 Uiso 1 calc R
C9 C 0.5766(8) -1.3374(9) -0.1476(4) 0.0514(18) Uani 1 d .
H9A H 0.5808 -1.2243 -0.1237 0.062 Uiso 1 calc R
H9B H 0.6253 -1.4160 -0.1044 0.062 Uiso 1 calc R
C10 C 0.6930(7) -1.3427(9) -0.2191(4) 0.0533(19) Uani 1 d .
H10A H 0.8144 -1.3018 -0.1997 0.064 Uiso 1 calc R
H10B H 0.7035 -1.4591 -0.2374 0.064 Uiso 1 calc R
C11 C 0.6120(6) -1.2351(8) -0.2920(3) 0.0398(15) Uani 1 d .
H11A H 0.6810 -1.2526 -0.3389 0.048 Uiso 1 calc R
H11B H 0.6218 -1.1162 -0.2766 0.048 Uiso 1 calc R
C12 C 0.4135(6) -1.2787(8) -0.3181(3) 0.0347(13) Uani 1 d .
H12A H 0.3621 -1.2002 -0.3608 0.042 Uiso 1 calc R
H12B H 0.4043 -1.3924 -0.3412 0.042 Uiso 1 calc R
C13 C 0.0654(7) -0.6345(11) -0.0170(3) 0.0566(19) Uani 1 d .
H13A H 0.0920 -0.5313 -0.0448 0.085 Uiso 1 calc GR
H13B H 0.1679 -0.7098 -0.0152 0.085 Uiso 1 calc GR
H13C H 0.0412 -0.6091 0.0389 0.085 Uiso 1 calc GR
C14 C -0.0707(6) -0.7621(7) -0.3392(3) 0.0243(12) Uani 1 d .
C15 C 0.0482(7) -0.6397(8) -0.3614(3) 0.0341(14) Uani 1 d .
H15 H 0.1681 -0.6393 -0.3362 0.041 Uiso 1 calc R
C16 C -0.0075(7) -0.5181(7) -0.4204(3) 0.0325(14) Uani 1 d .
H16 H 0.0757 -0.4386 -0.4355 0.039 Uiso 1 calc R
C17 C -0.1861(7) -0.5133(7) -0.4573(3) 0.0328(14) Uani 1 d .
H17 H -0.2237 -0.4313 -0.4971 0.039 Uiso 1 calc R
C18 C -0.3055(6) -0.6303(8) -0.4343(3) 0.0302(12) Uani 1 d .
C19 C -0.2518(7) -0.7568(8) -0.3771(3) 0.0310(13) Uani 1 d .
H19 H -0.3352 -0.8379 -0.3638 0.037 Uiso 1 calc R

loop_
_atom_site_aniso_label
_atom_site_aniso_U_11
_atom_site_aniso_U_22
_atom_site_aniso_U_33
_atom_site_aniso_U_23
_atom_site_aniso_U_13
_atom_site_aniso_U_12
Cl1 0.0348(7) 0.0480(10) 0.0401(7) -0.0045(9) -0.0054(6) 0.0030(8)
F1 0.0449(16) 0.042(2) 0.0233(15) -0.0063(17) 0.0020(12) 0.0030(18)
F2 0.0352(16) 0.043(2) 0.0370(18) 0.0071(18) 0.0126(13) -0.0049(17)
O1 0.0313(19) 0.050(3) 0.032(2) -0.008(2) -0.0012(16) -0.013(2)
O2 0.051(2) 0.046(3) 0.0289(19) 0.012(2) 0.0086(17) 0.010(2)
N1 0.037(2) 0.028(3) 0.028(2) -0.002(2) 0.0104(19) 0.002(2)
N2 0.031(2) 0.046(3) 0.034(3) -0.005(3) 0.0052(19) 0.001(2)
N3 0.036(2) 0.027(3) 0.026(2) -0.001(2) 0.0061(18) -0.002(2)
C1 0.024(3) 0.057(5) 0.040(3) -0.003(3) 0.005(2) 0.009(3)
C2 0.041(3) 0.031(4) 0.029(3) -0.002(3) 0.013(2) 0.007(3)
C3 0.029(3) 0.032(3) 0.019(2) -0.001(3) 0.004(2) 0.004(3)
C4 0.029(3) 0.033(4) 0.020(3) 0.004(3) 0.003(2) -0.006(3)
C5 0.023(2) 0.030(3) 0.025(3) -0.001(3) 0.006(2) -0.007(2)
C6 0.033(3) 0.037(4) 0.021(3) 0.000(3) 0.001(2) -0.002(3)
C7 0.026(3) 0.035(4) 0.029(3) 0.005(3) 0.003(2) -0.008(3)
C8 0.055(4) 0.028(4) 0.045(4) 0.003(3) 0.003(3) -0.001(3)
C9 0.061(4) 0.038(4) 0.050(4) 0.009(4) -0.015(3) 0.006(4)
C10 0.035(3) 0.056(5) 0.069(5) 0.000(4) 0.003(3) 0.004(3)
C11 0.031(3) 0.032(3) 0.055(4) -0.005(3) 0.001(3) -0.002(3)
C12 0.039(3) 0.034(4) 0.033(3) -0.003(3) 0.011(2) 0.002(3)
C13 0.062(4) 0.076(5) 0.033(3) -0.026(4) 0.007(3) -0.019(4)
C14 0.029(3) 0.026(3) 0.017(2) -0.007(3) 0.0001(19) -0.003(3)
C15 0.035(3) 0.029(3) 0.037(3) 0.005(3) -0.003(2) -0.011(3)
C16 0.037(3) 0.029(3) 0.031(3) 0.002(3) 0.002(2) -0.004(3)
C17 0.040(3) 0.033(4) 0.026(3) -0.002(3) 0.001(2) 0.003(3)
C18 0.028(2) 0.033(3) 0.029(3) 0.000(3) 0.002(2) -0.001(3)
C19 0.036(3) 0.032(3) 0.025(3) -0.013(3) 0.003(2) -0.003(3)

loop_
_atom_type_symbol
_atom_type_description
_atom_type_scat_dispersion_real
_atom_type_scat_dispersion_imag
_atom_type_scat_source
C C 0.0033 0.0016 'International Tables Vol C Tables 4.2.6.8 and 6.1.1.4'
H H 0.0000 0.0000 'International Tables Vol C Tables 4.2.6.8 and 6.1.1.4'
Cl Cl 0.1484 0.1585 'International Tables Vol C Tables 4.2.6.8 and 6.1.1.4'
F F 0.0171 0.0103 'International Tables Vol C Tables 4.2.6.8 and 6.1.1.4'
N N 0.0061 0.0033 'International Tables Vol C Tables 4.2.6.8 and 6.1.1.4'
O O 0.0106 0.0060 'International Tables Vol C Tables 4.2.6.8 and 6.1.1.4'

loop_
_geom_angle_atom_site_label_1
_geom_angle_atom_site_label_2
_geom_angle_atom_site_label_3
_geom_angle
C2 N1 C3 106.4(4)
C2 N1 C13 124.6(5)
C3 N1 C13 128.9(4)
C3 N2 C1 105.2(4)
C7 N3 C8 118.4(5)
C7 N3 C12 126.8(5)
C12 N3 C8 113.7(5)
N2 C1 H1 124.5
N2 C1 C2 111.1(5)
C2 C1 H1 124.5
N1 C2 H2 127.0
C1 C2 N1 106.1(5)
C1 C2 H2 127.0
N1 C3 C4 124.3(4)
N2 C3 N1 111.3(4)
N2 C3 C4 124.5(4)
O1 C4 C3 123.0(5)
O1 C4 C5 122.8(4)
C3 C4 C5 114.1(4)
C4 C5 H5 107.0
C6 C5 C4 112.5(4)
C6 C5 H5 107.0
C6 C5 C14 113.9(4)
C14 C5 C4 108.9(4)
C14 C5 H5 107.0
F1 C6 C5 107.4(4)
F1 C6 C7 109.0(4)
F2 C6 F1 105.1(4)
F2 C6 C5 112.3(5)
F2 C6 C7 108.5(4)
C5 C6 C7 114.1(4)
O2 C7 N3 124.2(5)
O2 C7 C6 116.0(5)
N3 C7 C6 119.8(5)
N3 C8 H8A 110.0
N3 C8 H8B 110.0
N3 C8 C9 108.4(5)
H8A C8 H8B 108.4
C9 C8 H8A 110.0
C9 C8 H8B 110.0
C8 C9 H9A 109.4
C8 C9 H9B 109.4
H9A C9 H9B 108.0
C10 C9 C8 111.0(5)
C10 C9 H9A 109.4
C10 C9 H9B 109.4
C9 C10 H10A 109.3
C9 C10 H10B 109.3
H10A C10 H10B 108.0
C11 C10 C9 111.6(5)
C11 C10 H10A 109.3
C11 C10 H10B 109.3
C10 C11 H11A 109.3
C10 C11 H11B 109.3
C10 C11 C12 111.7(5)
H11A C11 H11B 107.9
C12 C11 H11A 109.3
C12 C11 H11B 109.3
N3 C12 C11 109.5(4)
N3 C12 H12A 109.8
N3 C12 H12B 109.8
C11 C12 H12A 109.8
C11 C12 H12B 109.8
H12A C12 H12B 108.2
N1 C13 H13A 109.5
N1 C13 H13B 109.5
N1 C13 H13C 109.5
H13A C13 H13B 109.5
H13A C13 H13C 109.5
H13B C13 H13C 109.5
C15 C14 C5 122.9(4)
C15 C14 C19 118.0(5)
C19 C14 C5 119.1(5)
C14 C15 H15 119.4
C16 C15 C14 121.1(5)
C16 C15 H15 119.4
C15 C16 H16 119.7
C15 C16 C17 120.6(5)
C17 C16 H16 119.7
C16 C17 H17 120.6
C18 C17 C16 118.8(5)
C18 C17 H17 120.6
C17 C18 Cl1 119.3(4)
C17 C18 C19 121.7(4)
C19 C18 Cl1 118.9(4)
C14 C19 H19 120.2
C18 C19 C14 119.7(5)
C18 C19 H19 120.2

loop_
_geom_bond_atom_site_label_1
_geom_bond_atom_site_label_2
_geom_bond_distance
Cl1 C18 1.744(4)
F1 C6 1.380(5)
F2 C6 1.370(6)
O1 C4 1.208(5)
O2 C7 1.245(6)
N1 C2 1.367(6)
N1 C3 1.371(6)
N1 C13 1.453(6)
N2 C1 1.353(6)
N2 C3 1.332(6)
N3 C7 1.333(7)
N3 C8 1.469(6)
N3 C12 1.465(6)
C1 H1 0.9300
C1 C2 1.366(7)
C2 H2 0.9300
C3 C4 1.470(6)
C4 C5 1.523(6)
C5 H5 0.9800
C5 C6 1.509(7)
C5 C14 1.517(7)
C6 C7 1.540(7)
C8 H8A 0.9700
C8 H8B 0.9700
C8 C9 1.521(7)
C9 H9A 0.9700
C9 H9B 0.9700
C9 C10 1.517(8)
C10 H10A 0.9700
C10 H10B 0.9700
C10 C11 1.515(8)
C11 H11A 0.9700
C11 H11B 0.9700
C11 C12 1.517(6)
C12 H12A 0.9700
C12 H12B 0.9700
C13 H13A 0.9600
C13 H13B 0.9600
C13 H13C 0.9600
C14 C15 1.380(7)
C14 C19 1.404(6)
C15 H15 0.9300
C15 C16 1.380(7)
C16 H16 0.9300
C16 C17 1.382(6)
C17 H17 0.9300
C17 C18 1.358(7)
C18 C19 1.385(8)
C19 H19 0.9300

loop_
_geom_torsion_atom_site_label_1
_geom_torsion_atom_site_label_2
_geom_torsion_atom_site_label_3
_geom_torsion_atom_site_label_4
_geom_torsion
Cl1 C18 C19 C14 -178.5(4)
F1 C6 C7 O2 -121.8(5)
F1 C6 C7 N3 56.3(6)
F2 C6 C7 O2 124.1(5)
F2 C6 C7 N3 -57.7(6)
O1 C4 C5 C6 42.6(7)
O1 C4 C5 C14 -84.7(6)
N1 C3 C4 O1 0.3(9)
N1 C3 C4 C5 -177.0(5)
N2 C1 C2 N1 0.6(6)
N2 C3 C4 O1 179.6(5)
N2 C3 C4 C5 2.2(8)
N3 C8 C9 C10 -56.4(7)
C1 N2 C3 N1 0.4(6)
C1 N2 C3 C4 -178.9(5)
C2 N1 C3 N2 -0.1(6)
C2 N1 C3 C4 179.3(5)
C3 N1 C2 C1 -0.3(6)
C3 N2 C1 C2 -0.6(7)
C3 C4 C5 C6 -140.1(5)
C3 C4 C5 C14 92.6(5)
C4 C5 C6 F1 173.2(4)
C4 C5 C6 F2 -71.7(5)
C4 C5 C6 C7 52.3(6)
C4 C5 C14 C15 62.4(7)
C4 C5 C14 C19 -115.6(5)
C5 C6 C7 O2 -1.8(7)
C5 C6 C7 N3 176.3(5)
C5 C14 C15 C16 -179.5(5)
C5 C14 C19 C18 177.7(5)
C6 C5 C14 C15 -64.0(7)
C6 C5 C14 C19 117.9(5)
C7 N3 C8 C9 -107.4(6)
C7 N3 C12 C11 107.6(6)
C8 N3 C7 O2 -6.3(8)
C8 N3 C7 C6 175.7(4)
C8 N3 C12 C11 -59.7(6)
C8 C9 C10 C11 53.4(7)
C9 C10 C11 C12 -51.8(7)
C10 C11 C12 N3 53.5(7)
C12 N3 C7 O2 -173.1(5)
C12 N3 C7 C6 8.9(8)
C12 N3 C8 C9 61.0(6)
C13 N1 C2 C1 179.5(6)
C13 N1 C3 N2 -179.8(6)
C13 N1 C3 C4 -0.5(9)
C14 C5 C6 F1 -62.2(5)
C14 C5 C6 F2 52.9(5)
C14 C5 C6 C7 176.9(4)
C14 C15 C16 C17 1.7(9)
C15 C14 C19 C18 -0.4(8)
C15 C16 C17 C18 0.0(8)
C16 C17 C18 Cl1 178.7(4)
C16 C17 C18 C19 -2.0(8)
C17 C18 C19 C14 2.2(8)
C19 C14 C15 C16 -1.5(8)
